data_1502801
loop_
_publ_author_name
'Wang, Jia-Ming'
'Ding, Guang-Zhi'
'Fang, Lei'
'Dai, Jun-Gui'
'Yu, Shi-Shan'
'Wang, Ying-Hong'
'Chen, Xiao-Guang'
'Ma, Shuang-Gang'
'Qu, Jing'
'Xu, Song'
'Du, Dan'

_publ_section_title
;
 Thiodiketopiperazines produced by the endophytic fungus Epicoccum nigrum.
;
_journal_issue 7
_journal_name_full 'Journal of natural products'
_journal_page_first 1240
_journal_page_last 1249
_journal_paper_doi 10.1021/np1000895
_journal_volume 73
_journal_year 2010
_chemical_absolute_configuration ad
_chemical_formula_sum 'C19 H20 N2 O5 S2'
_chemical_formula_weight 420.49
_chemical_name_systematic
; 
 ? 
;
_space_group_IT_number 4
_symmetry_cell_setting monoclinic
_symmetry_space_group_name_Hall 'P 2yb'
_symmetry_space_group_name_H-M 'P 1 21 1'
_atom_sites_solution_hydrogens geom
_atom_sites_solution_primary direct
_atom_sites_solution_secondary difmap
_audit_creation_method SHELXL-97
_cell_angle_alpha 90.00
_cell_angle_beta 115.69(3)
_cell_angle_gamma 90.00
_cell_formula_units_Z 2
_cell_length_a 10.823(2)
_cell_length_b 8.2414(16)
_cell_length_c 11.223(2)
_cell_measurement_reflns_used 3277
_cell_measurement_temperature 173(2)
_cell_measurement_theta_max 27.48
_cell_measurement_theta_min 2.18
_cell_volume 902.1(4)
_computing_cell_refinement 'CrystalClear (Rigaku Inc., 2008)'
_computing_data_collection 'CrystalClear (Rigaku Inc., 2008)'
_computing_data_reduction 'CrystalClear (Rigaku Inc., 2008)'
_computing_molecular_graphics
;
 Mercury: visualization and analysis of crystal structures, C. F. Macrae,
 P. R. Edgington, P. McCabe, E. Pidcock, G. P. Shields, R. Taylor,
 M. Towler and J. van de Streek, J. Appl. Cryst., 39, 453-457, 2006.
;
_computing_publication_material 'SHELX-97 (Sheldrick, 1997)'
_computing_structure_refinement 'SHELX-97 (Sheldrick, 1997)'
_computing_structure_solution 'SHELX-97 (Sheldrick, 1997)'
_diffrn_ambient_temperature 173(2)
_diffrn_detector_area_resol_mean 28.5714
_diffrn_measured_fraction_theta_full 0.992
_diffrn_measured_fraction_theta_max 0.992
_diffrn_measurement_device_type 'MM007HF + CCD (Saturn724+)'
_diffrn_measurement_method '\w scans at fixed \c = 45\%'
_diffrn_radiation_monochromator Confocal
_diffrn_radiation_source 'Rotating Anode'
_diffrn_radiation_type MoK\a
_diffrn_radiation_wavelength 0.71073
_diffrn_reflns_av_R_equivalents 0.0476
_diffrn_reflns_av_sigmaI/netI 0.0429
_diffrn_reflns_limit_h_max 13
_diffrn_reflns_limit_h_min -14
_diffrn_reflns_limit_k_max 10
_diffrn_reflns_limit_k_min -10
_diffrn_reflns_limit_l_max 14
_diffrn_reflns_limit_l_min -14
_diffrn_reflns_number 10911
_diffrn_reflns_theta_full 27.48
_diffrn_reflns_theta_max 27.48
_diffrn_reflns_theta_min 2.18
_exptl_absorpt_coefficient_mu 0.332
_exptl_absorpt_correction_T_max 0.9366
_exptl_absorpt_correction_T_min 0.9128
_exptl_absorpt_correction_type numerical
_exptl_absorpt_process_details 'CrystalClear (Rigaku Inc., 2008)'
_exptl_crystal_colour colorless
_exptl_crystal_density_diffrn 1.548
_exptl_crystal_density_method 'not measured'
_exptl_crystal_description rod
_exptl_crystal_F_000 440
_exptl_crystal_size_max 0.28
_exptl_crystal_size_mid 0.20
_exptl_crystal_size_min 0.20
_refine_diff_density_max 0.227
_refine_diff_density_min -0.209
_refine_diff_density_rms 0.050
_refine_ls_abs_structure_details 'Flack H D (1983), Acta Cryst. A39, 876-881'
_refine_ls_abs_structure_Flack -0.04(6)
_refine_ls_extinction_method none
_refine_ls_goodness_of_fit_ref 1.050
_refine_ls_hydrogen_treatment constr
_refine_ls_matrix_type full
_refine_ls_number_parameters 254
_refine_ls_number_reflns 4101
_refine_ls_number_restraints 1
_refine_ls_restrained_S_all 1.050
_refine_ls_R_factor_all 0.0387
_refine_ls_R_factor_gt 0.0358
_refine_ls_shift/su_max 0.000
_refine_ls_shift/su_mean 0.000
_refine_ls_structure_factor_coef Fsqd
_refine_ls_weighting_details 'calc w=1/[\s^2^(Fo^2^)+(0.0307P)^2^+0.5040P] where P=(Fo^2^+2Fc^2^)/3'
_refine_ls_weighting_scheme calc
_refine_ls_wR_factor_gt 0.0808
_refine_ls_wR_factor_ref 0.0838
_reflns_number_gt 3885
_reflns_number_total 4101
_reflns_threshold_expression >2sigma(I)
_cod_data_source_file np1000895_si_003.cif
_cod_data_source_block mx340
_cod_original_cell_volume 902.1(3)
_cod_original_sg_symbol_H-M P2(1)
_cod_database_code 1502801

loop_
_symmetry_equiv_pos_as_xyz
'x, y, z'
'-x, y+1/2, -z'

loop_
_atom_site_label
_atom_site_type_symbol
_atom_site_fract_x
_atom_site_fract_y
_atom_site_fract_z
_atom_site_U_iso_or_equiv
_atom_site_adp_type
_atom_site_occupancy
_atom_site_symmetry_multiplicity
_atom_site_calc_flag
_atom_site_refinement_flags
S1 S 0.73622(5) 0.51764(7) 0.74691(5) 0.02093(12) Uani 1 1 d .
S2 S 0.57069(6) 0.32989(7) 0.31313(5) 0.02185(12) Uani 1 1 d .
O1 O 1.07047(16) 0.2638(2) 0.97276(15) 0.0217(3) Uani 1 1 d .
H1O1 H 1.0801 0.3270 1.0349 0.026 Uiso 1 1 d R
O2 O 0.87798(17) 0.74851(19) 0.60143(15) 0.0242(4) Uani 1 1 d .
O3 O 0.63425(18) 0.8964(2) 0.38505(17) 0.0273(4) Uani 1 1 d .
H1O3 H 0.7041 0.9560 0.4129 0.033 Uiso 1 1 d R
O4 O 0.85380(17) 0.13175(18) 0.48234(16) 0.0237(3) Uani 1 1 d .
O5 O 0.91370(18) -0.07160(18) 0.81044(15) 0.0247(4) Uani 1 1 d .
H1O5 H 0.9222 -0.1390 0.7583 0.030 Uiso 1 1 d R
N1 N 0.77076(18) 0.5601(2) 0.44439(18) 0.0171(4) Uani 1 1 d .
N2 N 0.85038(18) 0.3150(2) 0.63060(17) 0.0170(3) Uani 1 1 d .
C1 C 0.8400(2) 0.3834(3) 0.8869(2) 0.0192(4) Uani 1 1 d .
H1A H 0.8732 0.4463 0.9713 0.023 Uiso 1 1 calc R
C2 C 0.9643(2) 0.3321(3) 0.86135(19) 0.0180(4) Uani 1 1 d .
C3 C 0.9972(2) 0.4825(3) 0.7987(2) 0.0192(4) Uani 1 1 d .
H3A H 1.0120 0.5813 0.8534 0.023 Uiso 1 1 calc R
H3B H 1.0760 0.4650 0.7775 0.023 Uiso 1 1 calc R
C4 C 0.8598(2) 0.4838(2) 0.6758(2) 0.0178(4) Uani 1 1 d .
C5 C 0.8384(2) 0.6084(3) 0.5714(2) 0.0179(4) Uani 1 1 d .
C6 C 0.7554(2) 0.6730(3) 0.3368(2) 0.0195(4) Uani 1 1 d .
H6A H 0.8396 0.7417 0.3656 0.023 Uiso 1 1 calc R
C7 C 0.6298(2) 0.7823(3) 0.2898(2) 0.0219(5) Uani 1 1 d .
H7A H 0.5485 0.7110 0.2702 0.026 Uiso 1 1 calc R
C8 C 0.6114(2) 0.8592(3) 0.1605(2) 0.0273(5) Uani 1 1 d .
H8A H 0.5779 0.9672 0.1408 0.033 Uiso 1 1 calc R
C9 C 0.6417(3) 0.7770(3) 0.0738(2) 0.0300(5) Uani 1 1 d .
H9A H 0.6283 0.8262 -0.0074 0.036 Uiso 1 1 calc R
C10 C 0.6954(2) 0.6111(3) 0.1036(2) 0.0255(5) Uani 1 1 d .
H10A H 0.6920 0.5416 0.0348 0.031 Uiso 1 1 calc R
C11 C 0.7488(2) 0.5591(3) 0.2279(2) 0.0199(4) Uani 1 1 d .
C12 C 0.8006(2) 0.3962(3) 0.2879(2) 0.0220(4) Uani 1 1 d .
H12A H 0.9018 0.3898 0.3248 0.026 Uiso 1 1 calc R
H12B H 0.7595 0.3078 0.2228 0.026 Uiso 1 1 calc R
C13 C 0.7514(2) 0.3901(3) 0.3981(2) 0.0171(4) Uani 1 1 d .
C14 C 0.8261(2) 0.2683(3) 0.5073(2) 0.0182(4) Uani 1 1 d .
C15 C 0.9201(2) 0.2089(2) 0.7474(2) 0.0171(4) Uani 1 1 d .
H15A H 1.0042 0.1627 0.7445 0.021 Uiso 1 1 calc R
C16 C 0.8295(2) 0.0679(3) 0.7527(2) 0.0201(4) Uani 1 1 d .
H16A H 0.7620 0.0405 0.6605 0.024 Uiso 1 1 calc R
C17 C 0.7525(2) 0.1026(3) 0.8339(2) 0.0253(5) Uani 1 1 d .
H17A H 0.6968 0.0186 0.8426 0.030 Uiso 1 1 calc R
C18 C 0.7570(2) 0.2414(3) 0.8939(2) 0.0241(5) Uani 1 1 d .
H18A H 0.7055 0.2519 0.9438 0.029 Uiso 1 1 calc R
C19 C 0.5121(3) 0.3431(4) 0.4392(2) 0.0347(6) Uani 1 1 d .
H19A H 0.4142 0.3165 0.4015 0.052 Uiso 1 1 calc R
H19B H 0.5264 0.4535 0.4749 0.052 Uiso 1 1 calc R
H19C H 0.5635 0.2663 0.5102 0.052 Uiso 1 1 calc R

loop_
_atom_site_aniso_label
_atom_site_aniso_U_11
_atom_site_aniso_U_22
_atom_site_aniso_U_33
_atom_site_aniso_U_23
_atom_site_aniso_U_13
_atom_site_aniso_U_12
S1 0.0236(3) 0.0213(2) 0.0183(3) 0.0015(2) 0.0095(2) 0.0058(2)
S2 0.0216(3) 0.0229(3) 0.0178(3) -0.0021(2) 0.0055(2) -0.0026(2)
O1 0.0237(8) 0.0221(7) 0.0136(7) 0.0001(6) 0.0027(6) 0.0050(6)
O2 0.0346(9) 0.0145(7) 0.0224(8) -0.0014(6) 0.0115(7) -0.0023(7)
O3 0.0315(9) 0.0237(8) 0.0294(9) 0.0012(7) 0.0157(8) 0.0032(7)
O4 0.0315(9) 0.0170(7) 0.0225(8) -0.0015(6) 0.0116(7) 0.0027(6)
O5 0.0417(10) 0.0140(7) 0.0179(8) 0.0017(6) 0.0124(7) 0.0032(7)
N1 0.0208(9) 0.0140(8) 0.0156(8) 0.0004(7) 0.0071(7) -0.0005(7)
N2 0.0218(8) 0.0123(8) 0.0151(8) 0.0001(7) 0.0063(7) -0.0005(7)
C1 0.0213(10) 0.0204(10) 0.0153(10) 0.0007(8) 0.0075(8) 0.0003(8)
C2 0.0198(10) 0.0179(9) 0.0152(10) -0.0014(9) 0.0064(8) 0.0004(9)
C3 0.0216(10) 0.0167(10) 0.0165(10) -0.0018(8) 0.0057(8) -0.0017(8)
C4 0.0216(10) 0.0141(10) 0.0161(10) -0.0018(8) 0.0067(8) 0.0009(8)
C5 0.0211(10) 0.0163(10) 0.0176(10) -0.0009(8) 0.0096(8) 0.0009(8)
C6 0.0214(11) 0.0218(10) 0.0153(10) 0.0032(8) 0.0080(9) -0.0003(8)
C7 0.0226(11) 0.0193(10) 0.0242(11) 0.0027(9) 0.0106(9) 0.0016(8)
C8 0.0267(12) 0.0249(12) 0.0252(12) 0.0094(10) 0.0064(10) 0.0045(9)
C9 0.0322(13) 0.0327(13) 0.0220(12) 0.0089(10) 0.0089(10) -0.0018(11)
C10 0.0297(12) 0.0302(13) 0.0188(11) 0.0005(9) 0.0125(10) -0.0018(10)
C11 0.0216(11) 0.0206(11) 0.0198(11) 0.0014(8) 0.0111(9) 0.0009(8)
C12 0.0281(12) 0.0220(10) 0.0181(11) -0.0029(9) 0.0121(9) 0.0013(9)
C13 0.0203(10) 0.0163(9) 0.0154(10) -0.0016(8) 0.0082(8) 0.0005(8)
C14 0.0204(10) 0.0177(9) 0.0177(10) -0.0033(8) 0.0095(9) -0.0021(8)
C15 0.0185(10) 0.0149(9) 0.0165(10) 0.0020(8) 0.0062(8) 0.0027(8)
C16 0.0250(11) 0.0166(10) 0.0149(10) 0.0021(8) 0.0049(9) -0.0012(8)
C17 0.0245(12) 0.0256(12) 0.0252(12) 0.0029(10) 0.0102(10) -0.0037(10)
C18 0.0231(11) 0.0293(12) 0.0215(11) 0.0064(10) 0.0113(9) 0.0013(9)
C19 0.0239(12) 0.0544(17) 0.0265(12) -0.0043(13) 0.0114(10) -0.0087(12)

loop_
_atom_type_symbol
_atom_type_description
_atom_type_scat_dispersion_real
_atom_type_scat_dispersion_imag
_atom_type_scat_source
C C 0.0033 0.0016 'International Tables Vol C Tables 4.2.6.8 and 6.1.1.4'
H H 0.0000 0.0000 'International Tables Vol C Tables 4.2.6.8 and 6.1.1.4'
N N 0.0061 0.0033 'International Tables Vol C Tables 4.2.6.8 and 6.1.1.4'
O O 0.0106 0.0060 'International Tables Vol C Tables 4.2.6.8 and 6.1.1.4'
S S 0.1246 0.1234 'International Tables Vol C Tables 4.2.6.8 and 6.1.1.4'

loop_
_geom_angle_atom_site_label_1
_geom_angle_atom_site_label_2
_geom_angle_atom_site_label_3
_geom_angle
C1 S1 C4 89.43(10)
C19 S2 C13 103.68(11)
C2 O1 H1O1 104.5
C7 O3 H1O3 113.7
C16 O5 H1O5 117.1
C5 N1 C6 119.71(17)
C5 N1 C13 125.49(17)
C6 N1 C13 111.18(16)
C14 N2 C4 125.34(18)
C14 N2 C15 122.51(18)
C4 N2 C15 108.74(16)
C18 C1 C2 112.61(19)
C18 C1 S1 110.78(15)
C2 C1 S1 105.20(14)
C18 C1 H1A 109.4
C2 C1 H1A 109.4
S1 C1 H1A 109.4
O1 C2 C15 108.46(17)
O1 C2 C3 117.96(18)
C15 C2 C3 101.63(16)
O1 C2 C1 112.79(17)
C15 C2 C1 110.60(17)
C3 C2 C1 104.80(17)
C4 C3 C2 95.18(16)
C4 C3 H3A 112.7
C2 C3 H3A 112.7
C4 C3 H3B 112.7
C2 C3 H3B 112.7
H3A C3 H3B 110.2
N2 C4 C5 114.53(17)
N2 C4 C3 101.51(16)
C5 C4 C3 118.05(18)
N2 C4 S1 109.66(14)
C5 C4 S1 109.79(14)
C3 C4 S1 102.34(14)
O2 C5 N1 122.2(2)
O2 C5 C4 120.89(19)
N1 C5 C4 116.92(18)
N1 C6 C11 102.60(17)
N1 C6 C7 115.02(18)
C11 C6 C7 111.33(18)
N1 C6 H6A 109.2
C11 C6 H6A 109.2
C7 C6 H6A 109.2
O3 C7 C8 113.21(19)
O3 C7 C6 113.61(19)
C8 C7 C6 107.80(18)
O3 C7 H7A 107.3
C8 C7 H7A 107.3
C6 C7 H7A 107.3
C9 C8 C7 120.8(2)
C9 C8 H8A 119.6
C7 C8 H8A 119.6
C8 C9 C10 120.2(2)
C8 C9 H9A 119.9
C10 C9 H9A 119.9
C11 C10 C9 119.4(2)
C11 C10 H10A 120.3
C9 C10 H10A 120.3
C10 C11 C12 132.0(2)
C10 C11 C6 119.5(2)
C12 C11 C6 108.35(18)
C11 C12 C13 101.34(17)
C11 C12 H12A 111.5
C13 C12 H12A 111.5
C11 C12 H12B 111.5
C13 C12 H12B 111.5
H12A C12 H12B 109.3
N1 C13 C14 113.48(17)
N1 C13 C12 101.85(17)
C14 C13 C12 114.81(17)
N1 C13 S2 113.36(14)
C14 C13 S2 108.38(15)
C12 C13 S2 104.64(15)
O4 C14 N2 122.5(2)
O4 C14 C13 121.31(19)
N2 C14 C13 116.00(18)
N2 C15 C2 101.64(16)
N2 C15 C16 113.07(17)
C2 C15 C16 116.09(18)
N2 C15 H15A 108.6
C2 C15 H15A 108.6
C16 C15 H15A 108.6
O5 C16 C17 106.79(18)
O5 C16 C15 109.38(17)
C17 C16 C15 114.17(19)
O5 C16 H16A 108.8
C17 C16 H16A 108.8
C15 C16 H16A 108.8
C18 C17 C16 124.5(2)
C18 C17 H17A 117.7
C16 C17 H17A 117.7
C17 C18 C1 122.8(2)
C17 C18 H18A 118.6
C1 C18 H18A 118.6
S2 C19 H19A 109.5
S2 C19 H19B 109.5
H19A C19 H19B 109.5
S2 C19 H19C 109.5
H19A C19 H19C 109.5
H19B C19 H19C 109.5

loop_
_geom_bond_atom_site_label_1
_geom_bond_atom_site_label_2
_geom_bond_distance
S1 C1 1.850(2)
S1 C4 1.852(2)
S2 C19 1.787(2)
S2 C13 1.834(2)
O1 C2 1.399(3)
O1 H1O1 0.8399
O2 C5 1.227(3)
O3 C7 1.409(3)
O3 H1O3 0.8400
O4 C14 1.227(3)
O5 C16 1.435(3)
O5 H1O5 0.8400
N1 C5 1.350(3)
N1 C6 1.476(3)
N1 C13 1.477(3)
N2 C14 1.348(3)
N2 C4 1.469(3)
N2 C15 1.481(3)
C1 C18 1.498(3)
C1 C2 1.551(3)
C1 H1A 1.0000
C2 C15 1.538(3)
C2 C3 1.541(3)
C3 C4 1.529(3)
C3 H3A 0.9900
C3 H3B 0.9900
C4 C5 1.498(3)
C6 C11 1.518(3)
C6 C7 1.523(3)
C6 H6A 1.0000
C7 C8 1.516(3)
C7 H7A 1.0000
C8 C9 1.339(4)
C8 H8A 0.9500
C9 C10 1.466(4)
C9 H9A 0.9500
C10 C11 1.328(3)
C10 H10A 0.9500
C11 C12 1.498(3)
C12 C13 1.545(3)
C12 H12A 0.9900
C12 H12B 0.9900
C13 C14 1.518(3)
C15 C16 1.539(3)
C15 H15A 1.0000
C16 C17 1.505(3)
C16 H16A 1.0000
C17 C18 1.318(3)
C17 H17A 0.9500
C18 H18A 0.9500
C19 H19A 0.9800
C19 H19B 0.9800
C19 H19C 0.9800

loop_
_geom_hbond_atom_site_label_D
_geom_hbond_atom_site_label_H
_geom_hbond_atom_site_label_A
_geom_hbond_distance_DH
_geom_hbond_distance_HA
_geom_hbond_distance_DA
_geom_hbond_angle_DHA
_geom_hbond_site_symmetry_A
O1 H1O1 O5 0.84 1.90 2.726(2) 166.7 2_757
O3 H1O3 O4 0.84 2.06 2.890(3) 170.5 1_565
O5 H1O5 O2 0.84 1.86 2.658(2) 158.1 1_545

loop_
_geom_torsion_atom_site_label_1
_geom_torsion_atom_site_label_2
_geom_torsion_atom_site_label_3
_geom_torsion_atom_site_label_4
_geom_torsion
C4 S1 C1 C18 -120.19(17)
C4 S1 C1 C2 1.76(15)
C18 C1 C2 O1 -74.2(2)
S1 C1 C2 O1 165.04(15)
C18 C1 C2 C15 47.5(2)
S1 C1 C2 C15 -73.32(19)
C18 C1 C2 C3 156.24(18)
S1 C1 C2 C3 35.47(18)
O1 C2 C3 C4 170.83(17)
C15 C2 C3 C4 52.45(18)
C1 C2 C3 C4 -62.75(18)
C14 N2 C4 C5 0.6(3)
C15 N2 C4 C5 160.00(17)
C14 N2 C4 C3 -127.8(2)
C15 N2 C4 C3 31.7(2)
C14 N2 C4 S1 124.49(19)
C15 N2 C4 S1 -76.07(18)
C2 C3 C4 N2 -50.75(18)
C2 C3 C4 C5 -176.80(17)
C2 C3 C4 S1 62.59(15)
C1 S1 C4 N2 68.57(15)
C1 S1 C4 C5 -164.77(15)
C1 S1 C4 C3 -38.60(14)
C6 N1 C5 O2 6.5(3)
C13 N1 C5 O2 163.1(2)
C6 N1 C5 C4 -175.36(18)
C13 N1 C5 C4 -18.8(3)
N2 C4 C5 O2 -160.7(2)
C3 C4 C5 O2 -41.2(3)
S1 C4 C5 O2 75.5(2)
N2 C4 C5 N1 21.2(3)
C3 C4 C5 N1 140.65(19)
S1 C4 C5 N1 -102.66(19)
C5 N1 C6 C11 150.71(19)
C13 N1 C6 C11 -9.0(2)
C5 N1 C6 C7 -88.3(2)
C13 N1 C6 C7 112.0(2)
N1 C6 C7 O3 67.0(2)
C11 C6 C7 O3 -176.83(18)
N1 C6 C7 C8 -166.66(18)
C11 C6 C7 C8 -50.5(2)
O3 C7 C8 C9 161.7(2)
C6 C7 C8 C9 35.2(3)
C7 C8 C9 C10 -0.9(4)
C8 C9 C10 C11 -18.4(4)
C9 C10 C11 C12 174.5(2)
C9 C10 C11 C6 -1.0(3)
N1 C6 C11 C10 160.1(2)
C7 C6 C11 C10 36.6(3)
N1 C6 C11 C12 -16.3(2)
C7 C6 C11 C12 -139.87(19)
C10 C11 C12 C13 -142.1(3)
C6 C11 C12 C13 33.8(2)
C5 N1 C13 C14 -4.8(3)
C6 N1 C13 C14 153.47(17)
C5 N1 C13 C12 -128.8(2)
C6 N1 C13 C12 29.5(2)
C5 N1 C13 S2 119.4(2)
C6 N1 C13 S2 -82.33(19)
C11 C12 C13 N1 -37.3(2)
C11 C12 C13 C14 -160.31(18)
C11 C12 C13 S2 81.01(17)
C19 S2 C13 N1 -64.44(19)
C19 S2 C13 C14 62.50(18)
C19 S2 C13 C12 -174.56(16)
C4 N2 C14 O4 160.5(2)
C15 N2 C14 O4 3.7(3)
C4 N2 C14 C13 -24.3(3)
C15 N2 C14 C13 178.96(18)
N1 C13 C14 O4 -158.8(2)
C12 C13 C14 O4 -42.3(3)
S2 C13 C14 O4 74.3(2)
N1 C13 C14 N2 25.9(3)
C12 C13 C14 N2 142.46(19)
S2 C13 C14 N2 -100.98(19)
C14 N2 C15 C2 162.12(18)
C4 N2 C15 C2 2.0(2)
C14 N2 C15 C16 -72.7(2)
C4 N2 C15 C16 127.13(19)
O1 C2 C15 N2 -159.62(16)
C3 C2 C15 N2 -34.64(19)
C1 C2 C15 N2 76.2(2)
O1 C2 C15 C16 77.3(2)
C3 C2 C15 C16 -157.76(17)
C1 C2 C15 C16 -46.9(2)
N2 C15 C16 O5 146.34(17)
C2 C15 C16 O5 -96.7(2)
N2 C15 C16 C17 -94.1(2)
C2 C15 C16 C17 22.8(3)
O5 C16 C17 C18 122.6(2)
C15 C16 C17 C18 1.6(3)
C16 C17 C18 C1 0.5(4)
C2 C1 C18 C17 -26.2(3)
S1 C1 C18 C17 91.4(2)

loop_
_cod_related_entry_id
_cod_related_entry_code
_cod_related_entry_database
1 25047149 ChemSpider
